data_7713752
loop_
_publ_author_name
'Sundaresan, Sriram'
'Becker, Jens-Georg'
'Eppelsheimer, Julian'
'Sedykh, Alexander E.'
'Carrella, Luca'
'M\"uller-Buschbaum, Klaus'
'Rentschler, Eva'

_publ_section_title
;
 Synergetic Spin Singlet-Quintet Switching and Luminescence in mononuclear
 Fe(II) 1,3,4-Oxadiazole Tetradentate Chelates with NCBH3 Co-ligand
;
_journal_name_full 'Dalton Transactions'
_journal_paper_doi 10.1039/D3DT02420B
_journal_year 2023
_chemical_formula_moiety 'C27 H27 B2 Fe N7 O, 1.5(C H4 O)'
_chemical_formula_sum 'C28.5 H33 B2 Fe N7 O2.5'
_chemical_formula_weight 591.09
_space_group_crystal_system monoclinic
_space_group_IT_number 15
_space_group_name_Hall '-C 2yc'
_space_group_name_H-M_alt 'C 1 2/c 1'
_atom_sites_solution_hydrogens mixed
_atom_sites_solution_primary dual
_audit_creation_date 2023-05-22
_audit_creation_method
;
Olex2 1.3
(compiled 2020.11.12 svn.r5f609507 for OlexSys, GUI svn.r6408)
;
_audit_update_record
;
2023-05-23 deposited with the CCDC.	2023-08-16 downloaded from the CCDC.
;
_cell_angle_alpha 90
_cell_angle_beta 96.182(2)
_cell_angle_gamma 90
_cell_formula_units_Z 8
_cell_length_a 26.0632(7)
_cell_length_b 10.5691(2)
_cell_length_c 21.3067(6)
_cell_measurement_reflns_used 63217
_cell_measurement_temperature 120
_cell_measurement_theta_max 30.89
_cell_measurement_theta_min 1.92
_cell_volume 5835.1(3)
_computing_cell_refinement
;
X-Area Recipe 1.34.0.0 (STOE, 2019)
;
_computing_data_collection
;
X-Area Pilatus3_SV 1.31.154.0 (STOE, 2019)
;
_computing_data_reduction
;
X-Area Integrate 1.77.0.0 (STOE, 2019)
X-Area LANA 1.77.1.0 (STOE, 2019)
;
_computing_molecular_graphics 'Olex2 1.3 (Dolomanov et al., 2009)'
_computing_publication_material 'Olex2 1.3 (Dolomanov et al., 2009)'
_computing_structure_refinement 'SHELXL 2018/3 (Sheldrick, 2015)'
_computing_structure_solution 'SHELXT 2018/2 (Sheldrick, 2018)'
_diffrn_ambient_temperature 120
_diffrn_detector_area_resol_mean 5.81
_diffrn_detector_type 'DECTRIS PILATUS 100K'
_diffrn_measured_fraction_theta_full 1.000
_diffrn_measured_fraction_theta_max 0.929
_diffrn_measurement_details
;
 1595 frames, detector distance = 60 mm
;
_diffrn_measurement_device 'Eulerian 4-circle diffractometer'
_diffrn_measurement_device_type 'STOE STADIVARI'
_diffrn_measurement_method 'rotation method, \w scans'
_diffrn_radiation_collimation '1.2 0.6 mm diameter'
_diffrn_radiation_monochromator 'Graded multilayer mirror'
_diffrn_radiation_polarisn_norm 180
_diffrn_radiation_probe x-ray
_diffrn_radiation_type 'Mo K\a'
_diffrn_radiation_wavelength 0.71073
_diffrn_reflns_av_R_equivalents 0.0308
_diffrn_reflns_av_unetI/netI 0.0291
_diffrn_reflns_Laue_measured_fraction_full 1.000
_diffrn_reflns_Laue_measured_fraction_max 0.929
_diffrn_reflns_limit_h_max 37
_diffrn_reflns_limit_h_min -36
_diffrn_reflns_limit_k_max 15
_diffrn_reflns_limit_k_min -15
_diffrn_reflns_limit_l_max 30
_diffrn_reflns_limit_l_min -30
_diffrn_reflns_number 51641
_diffrn_reflns_point_group_measured_fraction_full 1.000
_diffrn_reflns_point_group_measured_fraction_max 0.929
_diffrn_reflns_theta_full 25.242
_diffrn_reflns_theta_max 30.771
_diffrn_reflns_theta_min 1.923
_diffrn_source 'Axo Mo'
_diffrn_source_current 0.830
_diffrn_source_power 0.050
_diffrn_source_voltage 60
_exptl_absorpt_coefficient_mu 0.558
_exptl_absorpt_correction_T_max 0.9090
_exptl_absorpt_correction_T_min 0.2842
_exptl_absorpt_correction_type multi-scan
_exptl_absorpt_process_details
;
STOE LANA, absorption correction by scaling of reflection intensities.
J. Koziskova, F. Hahn, J. Richter, J. Kozisek, "Comparison of different
absorption corrections on the model structure of tetrakis(\m~2~-acetato)-
diaqua-di-copper(II)", Acta Chimica Slovaca, vol. 9, no. 2, 2016, pp. 136 - 140.
Afterwards a spherical absorption correction was performed within STOE LANA.
;
_exptl_crystal_colour red
_exptl_crystal_colour_primary red
_exptl_crystal_density_diffrn 1.346
_exptl_crystal_density_method 'not measured'
_exptl_crystal_description block
_exptl_crystal_F_000 2472
_exptl_crystal_size_max 0.23
_exptl_crystal_size_mid 0.19
_exptl_crystal_size_min 0.15
_refine_diff_density_max 0.775
_refine_diff_density_min -0.716
_refine_diff_density_rms 0.068
_refine_ls_extinction_method none
_refine_ls_goodness_of_fit_ref 1.073
_refine_ls_hydrogen_treatment constr
_refine_ls_matrix_type full
_refine_ls_number_parameters 403
_refine_ls_number_reflns 8470
_refine_ls_number_restraints 31
_refine_ls_restrained_S_all 1.076
_refine_ls_R_factor_all 0.0571
_refine_ls_R_factor_gt 0.0442
_refine_ls_shift/su_max 0.001
_refine_ls_shift/su_mean 0.000
_refine_ls_structure_factor_coef Fsqd
_refine_ls_weighting_details 'w=1/[\s^2^(Fo^2^)+(0.0892P)^2^+0.2519P] where P=(Fo^2^+2Fc^2^)/3'
_refine_ls_weighting_scheme calc
_refine_ls_wR_factor_gt 0.1313
_refine_ls_wR_factor_ref 0.1366
_reflns_Friedel_coverage 0.000
_reflns_number_gt 6496
_reflns_number_total 8470
_reflns_threshold_expression 'I > 2\s(I)'
_cod_data_source_file d3dt02420b2.cif
_cod_data_source_block je-266-1bnew
_cod_original_formula_sum 'C28.50 H33 B2 Fe N7 O2.50'
_cod_database_code 7713752
_shelx_shelxl_version_number 2018/3
_shelx_space_group_comment
;
The symmetry employed for this shelxl refinement is uniquely defined
by the following loop, which should always be used as a source of
symmetry information in preference to the above space-group names.
They are only intended as comments.
;
_olex2_refinement_description
;
1. Fixed Uiso
 At 1.2 times of:
  All C(H) groups, All C(H,H) groups
 At 1.5 times of:
  All B(H,H,H) groups, All C(H,H,H) groups, All O(H) groups
2. Restrained distances
 O3-C29 \\sim O4-C30
 with sigma of 0.02
3. Uiso/Uaniso restraints and constraints
C30 \\sim C29: within 1.7A with sigma of 0.001 and sigma for terminal atoms of
0.002 within 1.7A
Uanis(O2) \\sim Ueq, Uanis(C28) \\sim Ueq: with sigma of 0.01 and sigma for
terminal atoms of 0.02
Uanis(C30) \\sim Ueq, Uanis(C29) \\sim Ueq: with sigma of 0.01 and sigma for
terminal atoms of 0.02
4. Others
 Fixed Sof: O2(0.5) H2(0.5) C28(0.5) H28A(0.5) H28B(0.5) H28C(0.5) O4(0.5)
 H4A(0.5) C29(0.5) H29A(0.5) H29B(0.5) H29C(0.5) O3(0.5) H3A(0.5) C30(0.5)
 H30A(0.5) H30B(0.5) H30C(0.5)
5.a Riding coordinates:
 O3(H3A), C30(H30A,H30B,H30C)
5.b Secondary CH2 refined with riding coordinates:
 C15(H15A,H15B), C14(H14A,H14B), C13(H13A,H13B)
5.c Aromatic/amide H refined with riding coordinates:
 C20(H20), C25(H25), C1(H1), C9(H9), C19(H19), C24(H24), C22(H22), C18(H18),
 C17(H17), C8(H8), C3(H3), C23(H23), C4(H4), C6(H6), C5(H5)
5.d Idealised Me refined as rotating group:
 B1(H1A,H1B,H1C), B2(H2A,H2B,H2C), C28(H28A,H28B,H28C), C29(H29A,H29B,H29C)
5.e Idealised tetrahedral OH refined as rotating group:
 O2(H2), O4(H4A)
;
_olex2_submission_special_instructions 'No special instructions were received'

loop_
_space_group_symop_operation_xyz
'x, y, z'
'-x, y, -z+1/2'
'x+1/2, y+1/2, z'
'-x+1/2, y+1/2, -z+1/2'
'-x, -y, -z'
'x, -y, z-1/2'
'-x+1/2, -y+1/2, -z'
'x+1/2, -y+1/2, z-1/2'

loop_
_atom_site_label
_atom_site_type_symbol
_atom_site_fract_x
_atom_site_fract_y
_atom_site_fract_z
_atom_site_U_iso_or_equiv
_atom_site_adp_type
_atom_site_occupancy
_atom_site_site_symmetry_order
_atom_site_calc_flag
_atom_site_refinement_flags_posn
_atom_site_refinement_flags_adp
_atom_site_refinement_flags_occupancy
_atom_site_disorder_assembly
_atom_site_disorder_group
Fe1 Fe 0.25107(2) 0.39736(2) 0.63005(2) 0.02315(9) Uani 1 1 d . . . . .
O1 O 0.36152(5) 0.57252(12) 0.54614(6) 0.0295(3) Uani 1 1 d . . . . .
N6 N 0.24247(5) 0.22248(13) 0.60419(6) 0.0232(3) Uani 1 1 d . . . . .
N1 N 0.33559(6) 0.37262(13) 0.53567(6) 0.0253(3) Uani 1 1 d . . . . .
N7 N 0.19594(6) 0.37663(12) 0.68445(7) 0.0269(3) Uani 1 1 d . . . . .
N3 N 0.26247(7) 0.57987(13) 0.65798(7) 0.0317(3) Uani 1 1 d . . . . .
N2 N 0.30715(6) 0.43581(13) 0.57828(6) 0.0251(3) Uani 1 1 d . . . . .
N4 N 0.30450(6) 0.36112(14) 0.70004(6) 0.0280(3) Uani 1 1 d . . . . .
N5 N 0.20090(6) 0.47425(13) 0.56557(7) 0.0278(3) Uani 1 1 d . . . . .
C26 C 0.23744(6) 0.11513(14) 0.59703(7) 0.0233(3) Uani 1 1 d . . . . .
C11 C 0.36663(7) 0.45727(16) 0.51738(8) 0.0274(3) Uani 1 1 d . . . . .
C12 C 0.32363(7) 0.55005(16) 0.58306(8) 0.0288(3) Uani 1 1 d . . . . .
C27 C 0.16236(7) 0.36735(16) 0.71487(8) 0.0280(3) Uani 1 1 d . . . . .
C20 C 0.18057(7) 0.42350(17) 0.51092(9) 0.0310(4) Uani 1 1 d . . . . .
H20 H 0.189213 0.338822 0.501436 0.037 Uiso 1 1 calc R U . . .
C10 C 0.40423(7) 0.44313(19) 0.47174(8) 0.0311(4) Uani 1 1 d . . . . .
C25 C 0.33392(7) 0.25707(18) 0.70791(8) 0.0310(4) Uani 1 1 d . . . . .
H25 H 0.326165 0.187223 0.680460 0.037 Uiso 1 1 calc R U . . .
C21 C 0.31570(8) 0.46106(18) 0.73888(8) 0.0345(4) Uani 1 1 d . . . . .
C16 C 0.18883(8) 0.59559(16) 0.57877(9) 0.0331(4) Uani 1 1 d . . . . .
C15 C 0.27927(9) 0.57114(18) 0.72744(9) 0.0377(4) Uani 1 1 d . . . . .
H15A H 0.248864 0.558758 0.750885 0.045 Uiso 1 1 calc R U . . .
H15B H 0.296757 0.650403 0.742425 0.045 Uiso 1 1 calc R U . . .
C2 C 0.47432(7) 0.5237(2) 0.41702(9) 0.0377(4) Uani 1 1 d . . . . .
C1 C 0.43779(7) 0.53958(19) 0.46177(9) 0.0337(4) Uani 1 1 d . . . . .
H1 H 0.436692 0.616585 0.484586 0.040 Uiso 1 1 calc R U . . .
C14 C 0.21152(9) 0.64215(16) 0.64238(9) 0.0362(4) Uani 1 1 d . . . . .
H14A H 0.215836 0.735176 0.641517 0.043 Uiso 1 1 calc R U . . .
H14B H 0.188289 0.621066 0.674700 0.043 Uiso 1 1 calc R U . . .
C9 C 0.40499(8) 0.32773(19) 0.43753(9) 0.0364(4) Uani 1 1 d . . . . .
H9 H 0.381220 0.262214 0.444195 0.044 Uiso 1 1 calc R U . . .
C19 C 0.14735(8) 0.4900(2) 0.46767(10) 0.0391(4) Uani 1 1 d . . . . .
H19 H 0.132757 0.450763 0.429777 0.047 Uiso 1 1 calc R U . . .
C24 C 0.37511(8) 0.2473(2) 0.75440(9) 0.0423(5) Uani 1 1 d . . . . .
H24 H 0.394901 0.171728 0.759251 0.051 Uiso 1 1 calc R U . . .
C13 C 0.30279(9) 0.64582(17) 0.62428(9) 0.0364(4) Uani 1 1 d . . . . .
H13A H 0.287230 0.717067 0.598737 0.044 Uiso 1 1 calc R U . . .
H13B H 0.330616 0.679385 0.655078 0.044 Uiso 1 1 calc R U . . .
C22 C 0.35687(9) 0.4579(2) 0.78588(9) 0.0461(6) Uani 1 1 d . . . . .
H22 H 0.364425 0.529176 0.812449 0.055 Uiso 1 1 calc R U . . .
C7 C 0.47545(8) 0.4081(2) 0.38383(10) 0.0421(5) Uani 1 1 d . . . . .
C18 C 0.13575(10) 0.6145(2) 0.48051(12) 0.0458(5) Uani 1 1 d . . . . .
H18 H 0.113447 0.662329 0.451303 0.055 Uiso 1 1 calc R U . . .
C17 C 0.15726(9) 0.66874(18) 0.53688(11) 0.0432(5) Uani 1 1 d . . . . .
H17 H 0.150365 0.754482 0.546394 0.052 Uiso 1 1 calc R U . . .
C8 C 0.44032(8) 0.3116(2) 0.39477(10) 0.0417(5) Uani 1 1 d . . . . .
H8 H 0.441039 0.234135 0.372268 0.050 Uiso 1 1 calc R U . . .
B1 B 0.23106(8) -0.03419(17) 0.59243(9) 0.0285(4) Uani 1 1 d . . . . .
H1A H 0.259534 -0.083038 0.632694 0.043 Uiso 1 1 calc R U . . .
H1B H 0.241128 -0.069272 0.542111 0.043 Uiso 1 1 calc R U . . .
H1C H 0.187728 -0.062097 0.599026 0.043 Uiso 1 1 calc R U . . .
C3 C 0.50871(8) 0.6227(3) 0.40532(11) 0.0473(5) Uani 1 1 d . . . . .
H3 H 0.507868 0.700764 0.427308 0.057 Uiso 1 1 calc R U . . .
C23 C 0.38681(9) 0.3498(3) 0.79362(10) 0.0504(6) Uani 1 1 d . . . . .
H23 H 0.415145 0.346133 0.825579 0.061 Uiso 1 1 calc R U . . .
C4 C 0.54337(9) 0.6045(3) 0.36169(14) 0.0597(8) Uani 1 1 d . . . . .
H4 H 0.566536 0.670404 0.353558 0.072 Uiso 1 1 calc R U . . .
C6 C 0.51237(10) 0.3934(3) 0.33942(13) 0.0593(7) Uani 1 1 d . . . . .
H6 H 0.514024 0.315855 0.317170 0.071 Uiso 1 1 calc R U . . .
C5 C 0.54474(10) 0.4879(4) 0.32878(14) 0.0684(9) Uani 1 1 d . . . . .
H5 H 0.568868 0.476636 0.298858 0.082 Uiso 1 1 calc R U . . .
B2 B 0.11627(9) 0.3544(2) 0.75719(12) 0.0402(5) Uani 1 1 d . . . . .
H2A H 0.127955 0.403219 0.807006 0.060 Uiso 1 1 calc R U . . .
H2B H 0.107338 0.245342 0.764819 0.060 Uiso 1 1 calc R U . . .
H2C H 0.078899 0.404741 0.731552 0.060 Uiso 1 1 calc R U . . .
O2 O 0.4527(2) 0.0684(5) 0.6839(3) 0.0915(17) Uani 0.5 1 d . U P A -1
H2 H 0.466804 0.051521 0.651266 0.137 Uiso 0.5 1 calc R U P A -1
C28 C 0.4916(4) 0.1116(7) 0.7334(7) 0.101(4) Uani 0.5 1 d . U P A -1
H28A H 0.524016 0.127500 0.715469 0.152 Uiso 0.5 1 calc R U P A -1
H28B H 0.497045 0.046410 0.766207 0.152 Uiso 0.5 1 calc R U P A -1
H28C H 0.479793 0.189794 0.752001 0.152 Uiso 0.5 1 calc R U P A -1
O4 O 0.4828(3) 0.8762(6) 0.4748(3) 0.115(2) Uani 0.5 1 d D . P B 2
H4A H 0.489984 0.910569 0.510160 0.172 Uiso 0.5 1 calc R U P B 2
C29 C 0.4451(6) 0.957(2) 0.4016(9) 0.136(5) Uani 0.5 1 d D U P C 1
H29A H 0.436254 0.974441 0.356563 0.204 Uiso 0.5 1 calc R U P C 1
H29B H 0.423746 1.009937 0.426329 0.204 Uiso 0.5 1 calc R U P C 1
H29C H 0.438758 0.867727 0.410090 0.204 Uiso 0.5 1 calc R U P C 1
O3 O 0.4995(2) 0.9862(7) 0.4193(3) 0.108(2) Uani 0.5 1 d D . P C 1
H3A H 0.515227 0.979047 0.388216 0.161 Uiso 0.5 1 d R U P C 1
C30 C 0.4635(7) 0.970(2) 0.4292(9) 0.138(5) Uani 0.5 1 d D U P B 2
H30A H 0.475799 0.952959 0.389175 0.206 Uiso 0.5 1 d R U P B 2
H30B H 0.475469 1.052299 0.443765 0.206 Uiso 0.5 1 d R U P B 2
H30C H 0.426489 0.969129 0.424545 0.206 Uiso 0.5 1 d R U P B 2

loop_
_atom_site_aniso_label
_atom_site_aniso_U_11
_atom_site_aniso_U_22
_atom_site_aniso_U_33
_atom_site_aniso_U_23
_atom_site_aniso_U_13
_atom_site_aniso_U_12
Fe1 0.03405(15) 0.01551(12) 0.02134(13) -0.00256(8) 0.00965(9) -0.00466(8)
O1 0.0358(7) 0.0285(6) 0.0254(6) 0.0019(5) 0.0086(5) -0.0094(5)
N6 0.0286(7) 0.0196(6) 0.0216(6) -0.0012(5) 0.0042(5) -0.0021(5)
N1 0.0292(7) 0.0270(7) 0.0206(6) -0.0014(5) 0.0065(5) -0.0011(5)
N7 0.0377(8) 0.0172(6) 0.0268(7) -0.0010(5) 0.0083(6) -0.0021(5)
N3 0.0491(9) 0.0182(6) 0.0307(7) -0.0072(5) 0.0181(7) -0.0100(6)
N2 0.0355(8) 0.0210(6) 0.0199(6) -0.0030(5) 0.0080(5) -0.0047(5)
N4 0.0352(8) 0.0294(7) 0.0209(6) -0.0032(5) 0.0099(5) -0.0131(6)
N5 0.0377(8) 0.0177(6) 0.0300(7) 0.0006(5) 0.0128(6) -0.0020(5)
C26 0.0282(8) 0.0209(7) 0.0209(7) 0.0009(5) 0.0033(6) -0.0007(6)
C11 0.0294(8) 0.0293(8) 0.0233(7) 0.0022(6) 0.0024(6) -0.0019(6)
C12 0.0388(9) 0.0249(8) 0.0242(7) -0.0009(6) 0.0103(7) -0.0100(7)
C27 0.0350(9) 0.0198(7) 0.0299(8) 0.0032(6) 0.0057(7) 0.0026(6)
C20 0.0373(9) 0.0251(8) 0.0322(8) -0.0001(7) 0.0110(7) -0.0018(7)
C10 0.0271(8) 0.0398(9) 0.0265(8) 0.0091(7) 0.0034(6) -0.0001(7)
C25 0.0304(9) 0.0386(9) 0.0247(7) 0.0001(7) 0.0065(6) -0.0082(7)
C21 0.0448(10) 0.0370(10) 0.0238(8) -0.0071(7) 0.0132(7) -0.0203(8)
C16 0.0449(10) 0.0182(7) 0.0388(9) 0.0008(6) 0.0172(8) -0.0012(7)
C15 0.0578(12) 0.0294(8) 0.0285(8) -0.0125(7) 0.0171(8) -0.0170(8)
C2 0.0260(9) 0.0506(11) 0.0345(9) 0.0192(8) -0.0057(7) -0.0030(8)
C1 0.0274(8) 0.0420(10) 0.0306(8) 0.0108(7) -0.0015(7) -0.0018(7)
C14 0.0552(12) 0.0165(7) 0.0404(10) -0.0037(7) 0.0212(9) -0.0022(7)
C9 0.0368(10) 0.0403(10) 0.0336(9) 0.0019(8) 0.0103(8) -0.0007(8)
C19 0.0427(11) 0.0371(10) 0.0379(10) 0.0045(8) 0.0062(8) -0.0004(8)
C24 0.0330(10) 0.0594(13) 0.0341(9) 0.0027(9) 0.0024(8) -0.0087(9)
C13 0.0567(12) 0.0210(8) 0.0347(9) -0.0069(7) 0.0201(8) -0.0143(8)
C22 0.0501(12) 0.0621(14) 0.0271(9) -0.0114(9) 0.0093(8) -0.0311(11)
C7 0.0321(10) 0.0535(13) 0.0402(10) 0.0106(9) 0.0018(8) 0.0064(9)
C18 0.0493(13) 0.0362(11) 0.0519(13) 0.0104(9) 0.0050(10) 0.0064(9)
C17 0.0530(12) 0.0236(8) 0.0549(12) 0.0057(8) 0.0149(10) 0.0056(8)
C8 0.0412(11) 0.0461(12) 0.0396(10) 0.0022(9) 0.0131(8) 0.0045(9)
B1 0.0396(10) 0.0163(8) 0.0301(9) -0.0003(7) 0.0055(8) -0.0014(7)
C3 0.0268(9) 0.0643(14) 0.0501(12) 0.0259(11) 0.0007(8) -0.0059(9)
C23 0.0402(12) 0.0735(16) 0.0358(10) -0.0004(10) -0.0042(9) -0.0202(11)
C4 0.0305(11) 0.088(2) 0.0610(15) 0.0341(14) 0.0094(10) -0.0042(11)
C6 0.0437(13) 0.087(2) 0.0498(13) 0.0166(13) 0.0175(11) 0.0110(12)
C5 0.0368(12) 0.109(3) 0.0631(16) 0.0280(17) 0.0242(12) 0.0108(14)
B2 0.0346(11) 0.0436(12) 0.0450(12) 0.0098(10) 0.0170(9) 0.0090(9)
O2 0.082(3) 0.059(2) 0.144(5) 0.000(3) 0.059(3) -0.008(2)
C28 0.059(7) 0.081(4) 0.165(13) -0.002(5) 0.018(6) 0.011(4)
O4 0.139(6) 0.095(4) 0.113(5) 0.020(3) 0.025(4) 0.038(4)
C29 0.134(10) 0.119(6) 0.169(12) 0.039(9) 0.083(8) 0.009(8)
O3 0.064(3) 0.150(6) 0.112(4) -0.035(4) 0.027(3) -0.018(3)
C30 0.137(10) 0.120(6) 0.171(12) 0.039(9) 0.082(8) 0.010(8)

loop_
_atom_type_symbol
_atom_type_description
_atom_type_scat_dispersion_real
_atom_type_scat_dispersion_imag
_atom_type_scat_source
C C 0.0033 0.0016 'International Tables Vol C Tables 4.2.6.8 and 6.1.1.4'
H H 0.0000 0.0000 'International Tables Vol C Tables 4.2.6.8 and 6.1.1.4'
B B 0.0013 0.0007 'International Tables Vol C Tables 4.2.6.8 and 6.1.1.4'
Fe Fe 0.3463 0.8444 'International Tables Vol C Tables 4.2.6.8 and 6.1.1.4'
N N 0.0061 0.0033 'International Tables Vol C Tables 4.2.6.8 and 6.1.1.4'
O O 0.0106 0.0060 'International Tables Vol C Tables 4.2.6.8 and 6.1.1.4'

loop_
_geom_angle_atom_site_label_1
_geom_angle_atom_site_label_2
_geom_angle_atom_site_label_3
_geom_angle
_geom_angle_site_symmetry_1
_geom_angle_site_symmetry_3
_geom_angle_publ_flag
N6 Fe1 N7 89.53(6) . . ?
N6 Fe1 N3 178.21(7) . . ?
N6 Fe1 N2 96.20(6) . . ?
N6 Fe1 N4 94.64(6) . . ?
N6 Fe1 N5 98.50(6) . . ?
N7 Fe1 N3 91.51(6) . . ?
N7 Fe1 N2 174.27(5) . . ?
N7 Fe1 N4 91.96(6) . . ?
N7 Fe1 N5 89.12(6) . . ?
N2 Fe1 N3 82.76(6) . . ?
N2 Fe1 N5 90.06(6) . . ?
N4 Fe1 N3 83.88(7) . . ?
N4 Fe1 N2 87.55(6) . . ?
N4 Fe1 N5 166.83(6) . . ?
N5 Fe1 N3 82.97(7) . . ?
C12 O1 C11 102.48(13) . . ?
C26 N6 Fe1 171.10(13) . . ?
C11 N1 N2 104.90(14) . . ?
C27 N7 Fe1 177.37(15) . . ?
C15 N3 Fe1 104.40(11) . . ?
C15 N3 C13 110.76(16) . . ?
C14 N3 Fe1 104.82(11) . . ?
C14 N3 C15 113.98(15) . . ?
C14 N3 C13 109.91(15) . . ?
C13 N3 Fe1 112.79(11) . . ?
N1 N2 Fe1 137.89(11) . . ?
C12 N2 Fe1 114.40(11) . . ?
C12 N2 N1 107.71(14) . . ?
C25 N4 Fe1 127.14(12) . . ?
C25 N4 C21 118.72(17) . . ?
C21 N4 Fe1 113.59(14) . . ?
C20 N5 Fe1 127.81(12) . . ?
C20 N5 C16 118.70(17) . . ?
C16 N5 Fe1 113.39(13) . . ?
N6 C26 B1 175.95(17) . . ?
O1 C11 C10 119.41(15) . . ?
N1 C11 O1 112.58(14) . . ?
N1 C11 C10 128.01(16) . . ?
O1 C12 C13 124.34(15) . . ?
N2 C12 O1 112.32(15) . . ?
N2 C12 C13 123.34(15) . . ?
N7 C27 B2 179.7(2) . . ?
N5 C20 H20 118.8 . . ?
N5 C20 C19 122.38(17) . . ?
C19 C20 H20 118.8 . . ?
C1 C10 C11 120.71(18) . . ?
C1 C10 C9 120.84(17) . . ?
C9 C10 C11 118.45(16) . . ?
N4 C25 H25 118.7 . . ?
N4 C25 C24 122.69(18) . . ?
C24 C25 H25 118.7 . . ?
N4 C21 C15 114.41(17) . . ?
N4 C21 C22 121.4(2) . . ?
C22 C21 C15 124.13(18) . . ?
N5 C16 C14 114.79(17) . . ?
N5 C16 C17 121.97(19) . . ?
C17 C16 C14 123.24(17) . . ?
N3 C15 C21 108.62(14) . . ?
N3 C15 H15A 110.0 . . ?
N3 C15 H15B 110.0 . . ?
C21 C15 H15A 110.0 . . ?
C21 C15 H15B 110.0 . . ?
H15A C15 H15B 108.3 . . ?
C7 C2 C1 119.17(18) . . ?
C7 C2 C3 120.2(2) . . ?
C3 C2 C1 120.7(2) . . ?
C10 C1 C2 119.79(19) . . ?
C10 C1 H1 120.1 . . ?
C2 C1 H1 120.1 . . ?
N3 C14 C16 108.17(14) . . ?
N3 C14 H14A 110.1 . . ?
N3 C14 H14B 110.1 . . ?
C16 C14 H14A 110.1 . . ?
C16 C14 H14B 110.1 . . ?
H14A C14 H14B 108.4 . . ?
C10 C9 H9 120.2 . . ?
C8 C9 C10 119.58(19) . . ?
C8 C9 H9 120.2 . . ?
C20 C19 H19 120.5 . . ?
C18 C19 C20 119.0(2) . . ?
C18 C19 H19 120.5 . . ?
C25 C24 H24 120.7 . . ?
C23 C24 C25 118.5(2) . . ?
C23 C24 H24 120.7 . . ?
N3 C13 H13A 110.4 . . ?
N3 C13 H13B 110.4 . . ?
C12 C13 N3 106.61(14) . . ?
C12 C13 H13A 110.4 . . ?
C12 C13 H13B 110.4 . . ?
H13A C13 H13B 108.6 . . ?
C21 C22 H22 120.4 . . ?
C23 C22 C21 119.24(19) . . ?
C23 C22 H22 120.4 . . ?
C2 C7 C6 118.5(2) . . ?
C8 C7 C2 119.65(19) . . ?
C8 C7 C6 121.8(2) . . ?
C19 C18 H18 120.5 . . ?
C19 C18 C17 119.0(2) . . ?
C17 C18 H18 120.5 . . ?
C16 C17 C18 118.87(18) . . ?
C16 C17 H17 120.6 . . ?
C18 C17 H17 120.6 . . ?
C9 C8 C7 121.0(2) . . ?
C9 C8 H8 119.5 . . ?
C7 C8 H8 119.5 . . ?
C26 B1 H1A 109.5 . . ?
C26 B1 H1B 109.5 . . ?
C26 B1 H1C 109.5 . . ?
H1A B1 H1B 109.5 . . ?
H1A B1 H1C 109.5 . . ?
H1B B1 H1C 109.5 . . ?
C2 C3 H3 120.4 . . ?
C4 C3 C2 119.2(3) . . ?
C4 C3 H3 120.4 . . ?
C24 C23 H23 120.3 . . ?
C22 C23 C24 119.4(2) . . ?
C22 C23 H23 120.3 . . ?
C3 C4 H4 119.7 . . ?
C3 C4 C5 120.5(2) . . ?
C5 C4 H4 119.7 . . ?
C7 C6 H6 119.6 . . ?
C5 C6 C7 120.7(3) . . ?
C5 C6 H6 119.6 . . ?
C4 C5 H5 119.6 . . ?
C6 C5 C4 120.8(2) . . ?
C6 C5 H5 119.6 . . ?
C27 B2 H2A 109.5 . . ?
C27 B2 H2B 109.5 . . ?
C27 B2 H2C 109.5 . . ?
H2A B2 H2B 109.5 . . ?
H2A B2 H2C 109.5 . . ?
H2B B2 H2C 109.5 . . ?
C28 O2 H2 109.5 . . ?
O2 C28 H28A 109.5 . . ?
O2 C28 H28B 109.5 . . ?
O2 C28 H28C 109.5 . . ?
H28A C28 H28B 109.5 . . ?
H28A C28 H28C 109.5 . . ?
H28B C28 H28C 109.5 . . ?
C30 O4 H4A 109.5 . . ?
H29A C29 H29B 109.5 . . ?
H29A C29 H29C 109.5 . . ?
H29B C29 H29C 109.5 . . ?
O3 C29 H29A 109.5 . . ?
O3 C29 H29B 109.5 . . ?
O3 C29 H29C 109.5 . . ?
C29 O3 H3A 109.2 . . ?
O4 C30 H30A 109.9 . . ?
O4 C30 H30B 109.1 . . ?
O4 C30 H30C 109.4 . . ?
H30A C30 H30B 109.5 . . ?
H30A C30 H30C 109.5 . . ?
H30B C30 H30C 109.5 . . ?

loop_
_geom_bond_atom_site_label_1
_geom_bond_atom_site_label_2
_geom_bond_distance
_geom_bond_site_symmetry_2
_geom_bond_publ_flag
Fe1 N6 1.9349(14) . ?
Fe1 N7 1.9531(15) . ?
Fe1 N3 2.0311(14) . ?
Fe1 N2 1.9660(14) . ?
Fe1 N4 1.9653(16) . ?
Fe1 N5 1.9674(16) . ?
O1 C11 1.376(2) . ?
O1 C12 1.348(2) . ?
N6 C26 1.150(2) . ?
N1 N2 1.4016(19) . ?
N1 C11 1.294(2) . ?
N7 C27 1.148(2) . ?
N3 C15 1.500(2) . ?
N3 C14 1.487(3) . ?
N3 C13 1.506(2) . ?
N2 C12 1.282(2) . ?
N4 C25 1.341(3) . ?
N4 C21 1.354(2) . ?
N5 C20 1.338(2) . ?
N5 C16 1.357(2) . ?
C26 B1 1.589(2) . ?
C11 C10 1.461(2) . ?
C12 C13 1.481(2) . ?
C27 B2 1.584(3) . ?
C20 H20 0.9500 . ?
C20 C19 1.386(3) . ?
C10 C1 1.374(3) . ?
C10 C9 1.422(3) . ?
C25 H25 0.9500 . ?
C25 C24 1.384(3) . ?
C21 C15 1.505(3) . ?
C21 C22 1.387(3) . ?
C16 C14 1.502(3) . ?
C16 C17 1.383(3) . ?
C15 H15A 0.9900 . ?
C15 H15B 0.9900 . ?
C2 C1 1.428(3) . ?
C2 C7 1.413(3) . ?
C2 C3 1.418(3) . ?
C1 H1 0.9500 . ?
C14 H14A 0.9900 . ?
C14 H14B 0.9900 . ?
C9 H9 0.9500 . ?
C9 C8 1.374(3) . ?
C19 H19 0.9500 . ?
C19 C18 1.384(3) . ?
C24 H24 0.9500 . ?
C24 C23 1.383(3) . ?
C13 H13A 0.9900 . ?
C13 H13B 0.9900 . ?
C22 H22 0.9500 . ?
C22 C23 1.383(4) . ?
C7 C8 1.407(3) . ?
C7 C6 1.429(3) . ?
C18 H18 0.9500 . ?
C18 C17 1.393(3) . ?
C17 H17 0.9500 . ?
C8 H8 0.9500 . ?
B1 H1A 1.1901 . ?
B1 H1B 1.1901 . ?
B1 H1C 1.1901 . ?
C3 H3 0.9500 . ?
C3 C4 1.378(4) . ?
C23 H23 0.9500 . ?
C4 H4 0.9500 . ?
C4 C5 1.420(5) . ?
C6 H6 0.9500 . ?
C6 C5 1.342(4) . ?
C5 H5 0.9500 . ?
B2 H2A 1.1901 . ?
B2 H2B 1.1901 . ?
B2 H2C 1.1901 . ?
O2 H2 0.8400 . ?
O2 C28 1.456(11) . ?
C28 H28A 0.9800 . ?
C28 H28B 0.9800 . ?
C28 H28C 0.9800 . ?
O4 H4A 0.8400 . ?
O4 C30 1.443(18) . ?
C29 H29A 0.9800 . ?
C29 H29B 0.9800 . ?
C29 H29C 0.9800 . ?
C29 O3 1.460(16) . ?
O3 H3A 0.8199 . ?
C30 H30A 0.9601 . ?
C30 H30B 0.9600 . ?
C30 H30C 0.9599 . ?

loop_
_geom_torsion_atom_site_label_1
_geom_torsion_atom_site_label_2
_geom_torsion_atom_site_label_3
_geom_torsion_atom_site_label_4
_geom_torsion
_geom_torsion_site_symmetry_1
_geom_torsion_site_symmetry_2
_geom_torsion_site_symmetry_3
_geom_torsion_site_symmetry_4
_geom_torsion_publ_flag
Fe1 N3 C15 C21 40.66(16) . . . . ?
Fe1 N3 C14 C16 -41.65(15) . . . . ?
Fe1 N3 C13 C12 -3.3(2) . . . . ?
Fe1 N2 C12 O1 -179.15(11) . . . . ?
Fe1 N2 C12 C13 0.4(2) . . . . ?
Fe1 N4 C25 C24 171.32(13) . . . . ?
Fe1 N4 C21 C15 9.88(18) . . . . ?
Fe1 N4 C21 C22 -171.65(14) . . . . ?
Fe1 N5 C20 C19 -176.62(14) . . . . ?
Fe1 N5 C16 C14 -6.07(19) . . . . ?
Fe1 N5 C16 C17 175.06(15) . . . . ?
O1 C11 C10 C1 6.2(2) . . . . ?
O1 C11 C10 C9 -173.23(16) . . . . ?
O1 C12 C13 N3 -178.53(17) . . . . ?
N1 N2 C12 O1 0.7(2) . . . . ?
N1 N2 C12 C13 -179.78(18) . . . . ?
N1 C11 C10 C1 -173.92(18) . . . . ?
N1 C11 C10 C9 6.6(3) . . . . ?
N2 N1 C11 O1 1.33(19) . . . . ?
N2 N1 C11 C10 -178.51(16) . . . . ?
N2 C12 C13 N3 2.0(3) . . . . ?
N4 C25 C24 C23 -1.0(3) . . . . ?
N4 C21 C15 N3 -34.9(2) . . . . ?
N4 C21 C22 C23 -0.6(3) . . . . ?
N5 C20 C19 C18 1.7(3) . . . . ?
N5 C16 C14 N3 32.9(2) . . . . ?
N5 C16 C17 C18 2.4(3) . . . . ?
C11 O1 C12 N2 0.1(2) . . . . ?
C11 O1 C12 C13 -179.43(19) . . . . ?
C11 N1 N2 Fe1 178.55(14) . . . . ?
C11 N1 N2 C12 -1.22(19) . . . . ?
C11 C10 C1 C2 179.88(16) . . . . ?
C11 C10 C9 C8 -179.37(18) . . . . ?
C12 O1 C11 N1 -0.94(19) . . . . ?
C12 O1 C11 C10 178.92(15) . . . . ?
C20 N5 C16 C14 177.31(16) . . . . ?
C20 N5 C16 C17 -1.6(3) . . . . ?
C20 C19 C18 C17 -0.8(3) . . . . ?
C10 C9 C8 C7 -0.7(3) . . . . ?
C25 N4 C21 C15 -178.03(15) . . . . ?
C25 N4 C21 C22 0.4(2) . . . . ?
C25 C24 C23 C22 0.8(3) . . . . ?
C21 N4 C25 C24 0.4(2) . . . . ?
C21 C22 C23 C24 0.0(3) . . . . ?
C16 N5 C20 C19 -0.5(3) . . . . ?
C15 N3 C14 C16 -155.17(14) . . . . ?
C15 N3 C13 C12 113.33(17) . . . . ?
C15 C21 C22 C23 177.67(18) . . . . ?
C2 C7 C8 C9 -0.3(3) . . . . ?
C2 C7 C6 C5 -1.0(4) . . . . ?
C2 C3 C4 C5 0.0(3) . . . . ?
C1 C10 C9 C8 1.2(3) . . . . ?
C1 C2 C7 C8 0.8(3) . . . . ?
C1 C2 C7 C6 -179.71(19) . . . . ?
C1 C2 C3 C4 -179.79(19) . . . . ?
C14 N3 C15 C21 154.44(14) . . . . ?
C14 N3 C13 C12 -119.84(17) . . . . ?
C14 C16 C17 C18 -176.37(19) . . . . ?
C9 C10 C1 C2 -0.7(3) . . . . ?
C19 C18 C17 C16 -1.1(3) . . . . ?
C13 N3 C15 C21 -81.00(17) . . . . ?
C13 N3 C14 C16 79.82(17) . . . . ?
C22 C21 C15 N3 146.67(17) . . . . ?
C7 C2 C1 C10 -0.3(3) . . . . ?
C7 C2 C3 C4 -0.5(3) . . . . ?
C7 C6 C5 C4 0.5(4) . . . . ?
C17 C16 C14 N3 -148.20(18) . . . . ?
C8 C7 C6 C5 178.5(2) . . . . ?
C3 C2 C1 C10 178.99(18) . . . . ?
C3 C2 C7 C8 -178.52(19) . . . . ?
C3 C2 C7 C6 1.0(3) . . . . ?
C3 C4 C5 C6 0.1(4) . . . . ?
C6 C7 C8 C9 -179.8(2) . . . . ?
